data_4024078
loop_
_publ_author_name
'Toshiaki Shimasaki'
'Shin-ichiro Kato'
'Teruo Shinmyozu'

_publ_contact_author_address
;
Institute for Materials Chemistry and Engineering (IMCE),
6-10-1 Higashi-ku, Fukuoka 812-8581, Japan
;
_publ_contact_author_email shinmyo@ms.ifoc.kyushu-u.ac.jp
_publ_contact_author_fax '+81 92 642 2735'
_publ_contact_author_name 'Prof Teruo Shinmyozu'
_publ_contact_author_phone '+81 92 642 2716'
_publ_section_title
;
 Synthesis, Structural, Spectral, and Photoswitchable Properties of
 cis- and trans-2,2,2',2'-Tetramethyl-1,1'-indanylindanes
;
_journal_name_full 'Journal of Organic Chemistry'
_journal_page_first 6251
_journal_page_last 6254
_journal_paper_doi 10.1021/jo0701233
_journal_volume 72
_journal_year 2007
_chemical_formula_moiety 'C22 H24 '
_chemical_formula_sum 'C22 H24'
_chemical_formula_weight 288.43
_space_group_IT_number 2
_symmetry_cell_setting triclinic
_symmetry_Int_Tables_number 2
_symmetry_space_group_name_Hall '-P 1'
_symmetry_space_group_name_H-M 'P -1'
_cell_angle_alpha 103.661(2)
_cell_angle_beta 98.748(2)
_cell_angle_gamma 99.811(3)
_cell_formula_units_Z 2
_cell_length_a 8.4851(3)
_cell_length_b 8.6692(5)
_cell_length_c 11.7774(5)
_cell_measurement_reflns_used 5890
_cell_measurement_temperature 113.2
_cell_measurement_theta_max 27.4
_cell_measurement_theta_min 2.5
_cell_volume 812.61(7)
_computing_cell_refinement PROCESS-AUTO
_computing_data_collection PROCESS-AUTO
_computing_data_reduction 'teXsan Ver. 1.11'
_computing_publication_material 'teXsan Ver. 1.11'
_computing_structure_refinement 'teXsan Ver. 1.10'
_computing_structure_solution SIR97
_diffrn_detector_area_resol_mean 10.00
_diffrn_measured_fraction_theta_full 0.9673
_diffrn_measured_fraction_theta_max 0.9673
_diffrn_measurement_device_type 'Rigaku RAXIS-RAPID Imaging Plate'
_diffrn_measurement_method \w
_diffrn_radiation_type 'Mo K\a'
_diffrn_radiation_wavelength 0.7107
_diffrn_reflns_av_R_equivalents 0.045
_diffrn_reflns_limit_h_max 10
_diffrn_reflns_limit_h_min 0
_diffrn_reflns_limit_k_max 11
_diffrn_reflns_limit_k_min -11
_diffrn_reflns_limit_l_max 14
_diffrn_reflns_limit_l_min -15
_diffrn_reflns_number 6968
_diffrn_reflns_theta_full 27.47
_diffrn_reflns_theta_max 27.47
_exptl_absorpt_coefficient_mu 0.066
_exptl_absorpt_correction_type none
_exptl_crystal_colour colorless
_exptl_crystal_density_diffrn 1.179
_exptl_crystal_density_method 'not measured'
_exptl_crystal_description prism
_exptl_crystal_size_max 0.697
_exptl_crystal_size_mid 0.559
_exptl_crystal_size_min 0.481
_refine_diff_density_max 0.32
_refine_diff_density_min -0.30
_refine_ls_extinction_method none
_refine_ls_goodness_of_fit_ref 2.537
_refine_ls_hydrogen_treatment noref
_refine_ls_number_parameters 199
_refine_ls_number_reflns 3581
_refine_ls_R_factor_gt 0.0577
_refine_ls_shift/su_max 0.0006
_refine_ls_structure_factor_coef Fsqd
_refine_ls_weighting_details 'w = 1/[\s^2^(Fo^2^) + (0.05000(Max(Fo^2^,0) + 2Fc^2^)/3)^2^]'
_refine_ls_weighting_scheme calc
_refine_ls_wR_factor_ref 0.1719
_reflns_number_gt 3239
_reflns_number_total 3581
_reflns_threshold_expression F^2^>2.0\s(F^2^)
_cod_data_source_file jo0701233si20070114_063230_2.cif
_cod_data_source_block cis-1(CCDC:625981)
_cod_original_sg_symbol_H-M 'P -1         '
_cod_original_formula_sum 'C22 H24 '
_cod_database_code 4024078

loop_
_symmetry_equiv_pos_as_xyz
x,y,z
-x,-y,-z

loop_
_atom_site_label
_atom_site_type_symbol
_atom_site_fract_x
_atom_site_fract_y
_atom_site_fract_z
_atom_site_U_iso_or_equiv
_atom_site_adp_type
_atom_site_occupancy
_atom_site_calc_flag
_atom_site_refinement_flags
_atom_site_disorder_assembly
_atom_site_disorder_group
C(1) C 0.9921(2) 0.0856(2) 0.2539(1) 0.0147(3) Uani 1.00 d . . .
C(2) C 1.0623(2) 0.2605(2) 0.2498(1) 0.0162(3) Uani 1.00 d . . .
C(3) C 1.1269(2) 0.2283(2) 0.1308(1) 0.0182(3) Uani 1.00 d . . .
C(4) C 1.2862(2) 0.0031(2) 0.0583(1) 0.0206(3) Uani 1.00 d . . .
C(5) C 1.3179(2) -0.1457(2) 0.0680(1) 0.0229(4) Uani 1.00 d . . .
C(6) C 1.2416(2) -0.2283(2) 0.1394(1) 0.0209(3) Uani 1.00 d . . .
C(7) C 1.1291(2) -0.1642(2) 0.2007(1) 0.0183(3) Uani 1.00 d . . .
C(8) C 1.0930(2) -0.0159(2) 0.1893(1) 0.0152(3) Uani 1.00 d . . .
C(9) C 1.1755(2) 0.0679(2) 0.1204(1) 0.0166(3) Uani 1.00 d . . .
C(10) C 1.2114(2) 0.3420(2) 0.3524(1) 0.0207(3) Uani 1.00 d . . .
C(11) C 0.9422(2) 0.3718(2) 0.2412(1) 0.0196(3) Uani 1.00 d . . .
C(12) C 0.8663(2) 0.0260(2) 0.3006(1) 0.0146(3) Uani 1.00 d . . .
C(13) C 0.7829(2) 0.1109(2) 0.3986(1) 0.0170(3) Uani 1.00 d . . .
C(14) C 0.7299(2) -0.0296(2) 0.4562(1) 0.0196(3) Uani 1.00 d . . .
C(15) C 0.5971(2) -0.3312(2) 0.3394(1) 0.0209(4) Uani 1.00 d . . .
C(16) C 0.5779(2) -0.4513(2) 0.2330(1) 0.0229(4) Uani 1.00 d . . .
C(17) C 0.6559(2) -0.4179(2) 0.1428(1) 0.0208(3) Uani 1.00 d . . .
C(18) C 0.7561(2) -0.2668(2) 0.1585(1) 0.0180(3) Uani 1.00 d . . .
C(19) C 0.7795(2) -0.1474(2) 0.2662(1) 0.0157(3) Uani 1.00 d . . .
C(20) C 0.6958(2) -0.1802(2) 0.3544(1) 0.0170(3) Uani 1.00 d . . .
C(21) C 0.8895(2) 0.2551(2) 0.4969(1) 0.0210(3) Uani 1.00 d . . .
C(22) C 0.6268(2) 0.1571(2) 0.3432(1) 0.0224(4) Uani 1.00 d . . .
H(1) H 1.0300 0.2209 0.0550 0.0210 Uiso 1.00 calc . . .
H(2) H 1.2322 0.3243 0.1356 0.0210 Uiso 1.00 calc . . .
H(3) H 1.3478 0.0685 0.0025 0.0242 Uiso 1.00 calc . . .
H(4) H 1.4043 -0.1989 0.0184 0.0265 Uiso 1.00 calc . . .
H(5) H 1.2701 -0.3445 0.1477 0.0245 Uiso 1.00 calc . . .
H(6) H 1.0691 -0.2296 0.2572 0.0211 Uiso 1.00 calc . . .
H(7) H 1.2974 0.2606 0.3531 0.0240 Uiso 1.00 calc . . .
H(8) H 1.1704 0.3663 0.4378 0.0240 Uiso 1.00 calc . . .
H(9) H 1.2718 0.4570 0.3388 0.0240 Uiso 1.00 calc . . .
H(10) H 0.8411 0.3119 0.1648 0.0232 Uiso 1.00 calc . . .
H(11) H 1.0052 0.4866 0.2291 0.0232 Uiso 1.00 calc . . .
H(12) H 0.8941 0.3964 0.3238 0.0232 Uiso 1.00 calc . . .
H(13) H 0.8289 -0.0323 0.5272 0.0228 Uiso 1.00 calc . . .
H(14) H 0.6199 -0.0156 0.4925 0.0228 Uiso 1.00 calc . . .
H(15) H 0.5345 -0.3566 0.4102 0.0242 Uiso 1.00 calc . . .
H(16) H 0.5018 -0.5722 0.2202 0.0271 Uiso 1.00 calc . . .
H(17) H 0.6374 -0.5116 0.0583 0.0243 Uiso 1.00 calc . . .
H(18) H 0.8165 -0.2419 0.0866 0.0212 Uiso 1.00 calc . . .
H(19) H 0.9979 0.2184 0.5371 0.0243 Uiso 1.00 calc . . .
H(20) H 0.8194 0.2941 0.5655 0.0243 Uiso 1.00 calc . . .
H(21) H 0.9278 0.3557 0.4583 0.0243 Uiso 1.00 calc . . .
H(22) H 0.6607 0.2567 0.3027 0.0262 Uiso 1.00 calc . . .
H(23) H 0.5589 0.1966 0.4134 0.0262 Uiso 1.00 calc . . .
H(24) H 0.5502 0.0509 0.2747 0.0262 Uiso 1.00 calc . . .

loop_
_atom_site_aniso_label
_atom_site_aniso_U_11
_atom_site_aniso_U_22
_atom_site_aniso_U_33
_atom_site_aniso_U_12
_atom_site_aniso_U_13
_atom_site_aniso_U_23
C(1) 0.0152(6) 0.0156(6) 0.0123(6) 0.0027(5) 0.0010(4) 0.0031(5)
C(2) 0.0160(6) 0.0151(7) 0.0163(6) 0.0013(5) 0.0032(5) 0.0032(5)
C(3) 0.0196(7) 0.0181(7) 0.0163(6) 0.0017(5) 0.0047(5) 0.0044(5)
C(4) 0.0181(7) 0.0236(7) 0.0179(6) 0.0008(5) 0.0057(5) 0.0025(5)
C(5) 0.0174(7) 0.0258(8) 0.0232(7) 0.0039(5) 0.0065(5) 0.0011(6)
C(6) 0.0191(7) 0.0206(7) 0.0218(7) 0.0074(5) 0.0035(5) 0.0019(6)
C(7) 0.0183(7) 0.0178(7) 0.0185(6) 0.0040(5) 0.0041(5) 0.0043(5)
C(8) 0.0147(6) 0.0172(7) 0.0121(6) 0.0023(5) 0.0019(5) 0.0019(5)
C(9) 0.0154(6) 0.0178(7) 0.0141(6) 0.0002(5) 0.0019(5) 0.0024(5)
C(10) 0.0196(7) 0.0192(7) 0.0183(7) -0.0004(5) 0.0008(5) 0.0006(5)
C(11) 0.0214(7) 0.0160(7) 0.0220(7) 0.0046(5) 0.0036(5) 0.0059(5)
C(12) 0.0162(6) 0.0145(6) 0.0121(6) 0.0020(5) 0.0010(5) 0.0036(5)
C(13) 0.0170(6) 0.0182(7) 0.0154(6) 0.0036(5) 0.0041(5) 0.0033(5)
C(14) 0.0216(7) 0.0210(7) 0.0168(6) 0.0030(5) 0.0063(5) 0.0055(5)
C(15) 0.0157(6) 0.0239(8) 0.0250(7) 0.0031(5) 0.0044(5) 0.0110(6)
C(16) 0.0183(7) 0.0194(7) 0.0302(8) 0.0017(5) 0.0003(5) 0.0096(6)
C(17) 0.0191(7) 0.0176(7) 0.0236(7) 0.0038(5) 0.0003(5) 0.0041(5)
C(18) 0.0171(6) 0.0179(7) 0.0180(6) 0.0042(5) 0.0015(5) 0.0041(5)
C(19) 0.0147(6) 0.0163(7) 0.0164(6) 0.0030(5) 0.0019(5) 0.0059(5)
C(20) 0.0131(6) 0.0199(7) 0.0195(7) 0.0043(5) 0.0032(5) 0.0076(5)
C(21) 0.0242(7) 0.0201(7) 0.0161(6) 0.0039(5) 0.0036(5) 0.0009(5)
C(22) 0.0200(7) 0.0243(8) 0.0238(7) 0.0073(6) 0.0042(5) 0.0068(6)

loop_
_atom_type_symbol
_atom_type_description
_atom_type_scat_dispersion_real
_atom_type_scat_dispersion_imag
_atom_type_scat_source
C C 0.003 0.002
;International Tables for Crystallography
(1992, Vol. C, Tables 4.2.6.8 and 6.1.1.1)
;
H H 0.000 0.000
;International Tables for Crystallography
(1992, Vol. C, Table 6.1.1.2)
;

loop_
_geom_angle_atom_site_label_1
_geom_angle_atom_site_label_2
_geom_angle_atom_site_label_3
_geom_angle
_geom_angle_site_symmetry_1
_geom_angle_site_symmetry_2
_geom_angle_site_symmetry_3
_geom_angle_publ_flag
C(2) C(1) C(8) 104.7(1) . . . yes
C(2) C(1) C(12) 131.1(1) . . . yes
C(8) C(1) C(12) 124.2(1) . . . yes
C(1) C(2) C(3) 101.57(10) . . . yes
C(1) C(2) C(10) 110.7(1) . . . yes
C(1) C(2) C(11) 117.1(1) . . . yes
C(3) C(2) C(10) 107.3(1) . . . yes
C(3) C(2) C(11) 107.6(1) . . . yes
C(10) C(2) C(11) 111.6(1) . . . yes
C(2) C(3) C(9) 104.0(1) . . . yes
C(5) C(4) C(9) 118.9(1) . . . yes
C(4) C(5) C(6) 120.8(1) . . . yes
C(5) C(6) C(7) 120.3(1) . . . yes
C(6) C(7) C(8) 119.4(1) . . . yes
C(1) C(8) C(7) 129.9(1) . . . yes
C(1) C(8) C(9) 110.3(1) . . . yes
C(7) C(8) C(9) 119.3(1) . . . yes
C(3) C(9) C(4) 129.6(1) . . . yes
C(3) C(9) C(8) 109.2(1) . . . yes
C(4) C(9) C(8) 121.2(1) . . . yes
C(1) C(12) C(13) 130.9(1) . . . yes
C(1) C(12) C(19) 124.6(1) . . . yes
C(13) C(12) C(19) 104.5(1) . . . yes
C(12) C(13) C(14) 101.4(1) . . . yes
C(12) C(13) C(21) 117.0(1) . . . yes
C(12) C(13) C(22) 111.0(1) . . . yes
C(14) C(13) C(21) 108.2(1) . . . yes
C(14) C(13) C(22) 107.9(1) . . . yes
C(21) C(13) C(22) 110.5(1) . . . yes
C(13) C(14) C(20) 103.8(1) . . . yes
C(16) C(15) C(20) 119.2(1) . . . yes
C(15) C(16) C(17) 120.0(1) . . . yes
C(16) C(17) C(18) 120.8(1) . . . yes
C(17) C(18) C(19) 119.5(1) . . . yes
C(12) C(19) C(18) 129.9(1) . . . yes
C(12) C(19) C(20) 110.4(1) . . . yes
C(18) C(19) C(20) 119.2(1) . . . yes
C(14) C(20) C(15) 129.7(1) . . . yes
C(14) C(20) C(19) 109.0(1) . . . yes
C(15) C(20) C(19) 121.3(1) . . . yes

loop_
_geom_bond_atom_site_label_1
_geom_bond_atom_site_label_2
_geom_bond_distance
_geom_bond_site_symmetry_1
_geom_bond_site_symmetry_2
_geom_bond_publ_flag
C(1) C(2) 1.547(2) . . yes
C(1) C(8) 1.491(2) . . yes
C(1) C(12) 1.355(2) . . yes
C(2) C(3) 1.564(2) . . yes
C(2) C(10) 1.545(2) . . yes
C(2) C(11) 1.526(2) . . yes
C(3) C(9) 1.500(2) . . yes
C(4) C(5) 1.389(2) . . yes
C(4) C(9) 1.388(2) . . yes
C(5) C(6) 1.389(2) . . yes
C(6) C(7) 1.393(2) . . yes
C(7) C(8) 1.402(2) . . yes
C(8) C(9) 1.399(2) . . yes
C(12) C(13) 1.549(2) . . yes
C(12) C(19) 1.487(2) . . yes
C(13) C(14) 1.562(2) . . yes
C(13) C(21) 1.527(2) . . yes
C(13) C(22) 1.543(2) . . yes
C(14) C(20) 1.500(2) . . yes
C(15) C(16) 1.394(2) . . yes
C(15) C(20) 1.385(2) . . yes
C(16) C(17) 1.395(2) . . yes
C(17) C(18) 1.390(2) . . yes
C(18) C(19) 1.398(2) . . yes
C(19) C(20) 1.400(2) . . yes

loop_
_geom_contact_atom_site_label_1
_geom_contact_atom_site_label_2
_geom_contact_distance
_geom_contact_site_symmetry_1
_geom_contact_site_symmetry_2
_geom_contact_publ_flag
C(9) C(9) 3.599(3) . 2_755 ?
C(11) C(17) 3.496(2) . 1_565 ?

loop_
_geom_torsion_atom_site_label_1
_geom_torsion_atom_site_label_2
_geom_torsion_atom_site_label_3
_geom_torsion_atom_site_label_4
_geom_torsion
_geom_torsion_site_symmetry_1
_geom_torsion_site_symmetry_2
_geom_torsion_site_symmetry_3
_geom_torsion_site_symmetry_4
_geom_torsion_publ_flag
C(1) C(2) C(3) C(9) -30.8(1) . . . . yes
C(1) C(8) C(7) C(6) -173.0(1) . . . . yes
C(1) C(8) C(9) C(3) -2.8(1) . . . . yes
C(1) C(8) C(9) C(4) 175.5(1) . . . . yes
C(1) C(12) C(13) C(14) -148.4(1) . . . . yes
C(1) C(12) C(13) C(21) -31.0(2) . . . . yes
C(1) C(12) C(13) C(22) 97.2(2) . . . . yes
C(1) C(12) C(19) C(18) -28.0(2) . . . . yes
C(1) C(12) C(19) C(20) 160.5(1) . . . . yes
C(2) C(1) C(8) C(7) 153.6(1) . . . . yes
C(2) C(1) C(8) C(9) -17.6(1) . . . . yes
C(2) C(1) C(12) C(13) -22.0(2) . . . . yes
C(2) C(1) C(12) C(19) 159.8(1) . . . . yes
C(2) C(3) C(9) C(4) -156.4(1) . . . . yes
C(2) C(3) C(9) C(8) 21.7(1) . . . . yes
C(3) C(2) C(1) C(8) 29.3(1) . . . . yes
C(3) C(2) C(1) C(12) -149.3(1) . . . . yes
C(3) C(9) C(4) C(5) 176.2(1) . . . . yes
C(3) C(9) C(8) C(7) -175.0(1) . . . . yes
C(4) C(5) C(6) C(7) 1.3(2) . . . . yes
C(4) C(9) C(8) C(7) 3.3(2) . . . . yes
C(5) C(4) C(9) C(8) -1.8(2) . . . . yes
C(5) C(6) C(7) C(8) 0.2(2) . . . . yes
C(6) C(5) C(4) C(9) -0.5(2) . . . . yes
C(6) C(7) C(8) C(9) -2.5(2) . . . . yes
C(7) C(8) C(1) C(12) -27.7(2) . . . . yes
C(8) C(1) C(2) C(10) -84.4(1) . . . . yes
C(8) C(1) C(2) C(11) 146.1(1) . . . . yes
C(8) C(1) C(12) C(13) 159.7(1) . . . . yes
C(8) C(1) C(12) C(19) -18.6(2) . . . . yes
C(9) C(3) C(2) C(10) 85.4(1) . . . . yes
C(9) C(3) C(2) C(11) -154.4(1) . . . . yes
C(9) C(8) C(1) C(12) 161.1(1) . . . . yes
C(10) C(2) C(1) C(12) 97.0(2) . . . . yes
C(11) C(2) C(1) C(12) -32.4(2) . . . . yes
C(12) C(13) C(14) C(20) -31.6(1) . . . . yes
C(12) C(19) C(18) C(17) -173.5(1) . . . . yes
C(12) C(19) C(20) C(14) -2.7(1) . . . . yes
C(12) C(19) C(20) C(15) 175.8(1) . . . . yes
C(13) C(12) C(19) C(18) 153.3(1) . . . . yes
C(13) C(12) C(19) C(20) -18.2(1) . . . . yes
C(13) C(14) C(20) C(15) -156.2(1) . . . . yes
C(13) C(14) C(20) C(19) 22.1(1) . . . . yes
C(14) C(13) C(12) C(19) 30.1(1) . . . . yes
C(14) C(20) C(15) C(16) 176.6(1) . . . . yes
C(14) C(20) C(19) C(18) -175.2(1) . . . . yes
C(15) C(16) C(17) C(18) 1.5(2) . . . . yes
C(15) C(20) C(19) C(18) 3.3(2) . . . . yes
C(16) C(15) C(20) C(19) -1.5(2) . . . . yes
C(16) C(17) C(18) C(19) 0.3(2) . . . . yes
C(17) C(16) C(15) C(20) -0.9(2) . . . . yes
C(17) C(18) C(19) C(20) -2.6(2) . . . . yes
C(19) C(12) C(13) C(21) 147.5(1) . . . . yes
C(19) C(12) C(13) C(22) -84.3(1) . . . . yes
C(20) C(14) C(13) C(21) -155.3(1) . . . . yes
C(20) C(14) C(13) C(22) 85.2(1) . . . . yes
C(20) C(14) C(13) C(22) 85.2(1) . . . . yes

loop_
_cod_related_entry_id
_cod_related_entry_database
_cod_related_entry_code
1 ChemSpider 8599765
